data_2219622
loop_
_publ_author_name
'Ahmadi, Roya'
'Dehghan, Leila'
'Amani, Vahid'
'Khavasi, Hamid Reza'

_publ_section_title
;
 Bis(2,6-dimethylpyridine-\k<i>N</i>)gold(I) tetrachloridoaurate(III)
;
_journal_coeditor_code HY2150
_journal_issue 10
_journal_name_full 'Acta Crystallographica Section E'
_journal_page_first m1237
_journal_paper_doi 10.1107/S1600536808027876
_journal_volume 64
_journal_year 2008
_chemical_formula_iupac '[Au (C7 H9 N)2] [Au Cl4]'
_chemical_formula_moiety 'C14 H18 Au N2 + , Au Cl4 -'
_chemical_formula_sum 'C14 H18 Au2 Cl4 N2'
_chemical_formula_weight 750.04
_chemical_name_systematic
;
Bis(2,6-dimethylpyridine-\k<i>N</i>)gold(I) tetrachloridoaurate(III)
;
_space_group_IT_number 12
_symmetry_cell_setting monoclinic
_symmetry_space_group_name_Hall '-C 2y'
_symmetry_space_group_name_H-M 'C 1 2/m 1'
_audit_creation_method 'WinGX routine CIF_UPDATE'
_cell_angle_alpha 90
_cell_angle_beta 110.929(12)
_cell_angle_gamma 90
_cell_formula_units_Z 2
_cell_length_a 17.773(3)
_cell_length_b 6.8395(8)
_cell_length_c 8.3728(14)
_cell_measurement_reflns_used 971
_cell_measurement_temperature 298(2)
_cell_measurement_theta_max 29.21
_cell_measurement_theta_min 2.6
_cell_volume 950.6(3)
_computing_cell_refinement 'SAINT (Bruker, 2007)'
_computing_data_collection 'SMART (Bruker, 2007)'
_computing_data_reduction 'SAINT (Bruker, 2007)'
_computing_molecular_graphics 'SHELXTL (Sheldrick, 2008)'
_computing_publication_material 'WinGX (Farrugia, 1999)'
_computing_structure_refinement 'SHELXTL (Sheldrick, 2008)'
_computing_structure_solution 'SHELXTL (Sheldrick, 2008)'
_diffrn_measured_fraction_theta_full 0.993
_diffrn_measured_fraction_theta_max 0.993
_diffrn_measurement_device_type 'Bruker SMART APEX CCD area-detector'
_diffrn_measurement_method '\f and \w scans'
_diffrn_radiation_type MoK\a
_diffrn_radiation_wavelength 0.71073
_diffrn_reflns_av_R_equivalents 0.0918
_diffrn_reflns_limit_h_max 24
_diffrn_reflns_limit_h_min -23
_diffrn_reflns_limit_k_max 8
_diffrn_reflns_limit_k_min -9
_diffrn_reflns_limit_l_max 11
_diffrn_reflns_limit_l_min -11
_diffrn_reflns_number 5473
_diffrn_reflns_theta_full 29.21
_diffrn_reflns_theta_max 29.21
_diffrn_reflns_theta_min 2.6
_diffrn_standards_number 0
_exptl_absorpt_coefficient_mu 15.974
_exptl_absorpt_correction_T_max 0.275
_exptl_absorpt_correction_T_min 0.112
_exptl_absorpt_correction_type multi-scan
_exptl_absorpt_process_details '(SADABS; Sheldrick, 1996)'
_exptl_crystal_colour yellow
_exptl_crystal_density_diffrn 2.62
_exptl_crystal_density_method 'not measured'
_exptl_crystal_description block
_exptl_crystal_F_000 684
_exptl_crystal_size_max 0.20
_exptl_crystal_size_mid 0.12
_exptl_crystal_size_min 0.08
_refine_diff_density_max 1.759
_refine_diff_density_min -2.1
_refine_ls_extinction_method none
_refine_ls_goodness_of_fit_ref 1.202
_refine_ls_hydrogen_treatment constr
_refine_ls_matrix_type full
_refine_ls_number_parameters 69
_refine_ls_number_reflns 1384
_refine_ls_number_restraints 0
_refine_ls_restrained_S_all 1.202
_refine_ls_R_factor_gt 0.0438
_refine_ls_shift/su_max 0.004
_refine_ls_structure_factor_coef Fsqd
_refine_ls_weighting_details 'calc w=1/[\s^2^(Fo^2^)+(0.0468P)^2^+5.4887P] where P=(Fo^2^+2Fc^2^)/3'
_refine_ls_weighting_scheme calc
_refine_ls_wR_factor_ref 0.1154
_reflns_number_gt 1123
_reflns_number_total 1384
_reflns_threshold_expression I>2\s(I)
_cod_data_source_file hy2150.cif
_cod_data_source_block I
_cod_original_sg_symbol_H-M 'C 2/m'
_cod_database_code 2219622
_cod_database_fobs_code 2219622

loop_
_symmetry_equiv_pos_as_xyz
x,y,z
-x,y,-z
-x,-y,-z
x,-y,z
1/2+x,1/2+y,z
1/2-x,1/2+y,-z
1/2-x,1/2-y,-z
1/2+x,1/2-y,z

loop_
_atom_site_type_symbol
_atom_site_label
_atom_site_fract_x
_atom_site_fract_y
_atom_site_fract_z
_atom_site_U_iso_or_equiv
_atom_site_adp_type
_atom_site_calc_flag
_atom_site_refinement_flags
_atom_site_occupancy
Au Au1 0 0.5 0.5 0.04157(18) Uani d S 1
Au Au2 0 0 0.5 0.0484(2) Uani d S 1
Cl Cl1 0.13598(17) 0 0.6416(5) 0.0656(9) Uani d S 1
Cl Cl2 0.0196(2) 0 0.2445(5) 0.0726(10) Uani d S 1
N N1 0.1180(5) 0.5 0.6531(12) 0.044(2) Uani d S 1
C C1 0.0754(8) 0.5 0.8993(16) 0.068(4) Uani d S 1
H H1A 0.0803 0.6146 0.9684 0.081 Uiso calc R 1
H H1B 0.0238 0.5 0.8084 0.081 Uiso calc SR 1
C C2 0.1398(7) 0.5 0.8262(15) 0.054(3) Uani d S 1
C C3 0.2206(8) 0.5 0.9317(17) 0.071(4) Uani d S 1
H H3 0.2353 0.5 1.05 0.085 Uiso calc SR 1
C C4 0.2774(8) 0.5 0.859(2) 0.079(5) Uani d S 1
H H4 0.3315 0.5 0.9288 0.095 Uiso calc SR 1
C C5 0.2568(8) 0.5 0.684(2) 0.065(3) Uani d S 1
H H5 0.2965 0.5 0.6361 0.078 Uiso calc SR 1
C C6 0.1763(6) 0.5 0.5816(15) 0.047(2) Uani d S 1
C C7 0.1497(8) 0.5 0.3949(19) 0.069(4) Uani d S 1
H H7A 0.1702 0.386 0.3574 0.083 Uiso calc R 1
H H7B 0.0919 0.5 0.3473 0.083 Uiso calc SR 1

loop_
_atom_site_aniso_label
_atom_site_aniso_U_11
_atom_site_aniso_U_22
_atom_site_aniso_U_33
_atom_site_aniso_U_12
_atom_site_aniso_U_13
_atom_site_aniso_U_23
Au1 0.0319(3) 0.0531(4) 0.0374(3) 0 0.00961(19) 0
Au2 0.0327(3) 0.0502(4) 0.0538(3) 0 0.0053(2) 0
Cl1 0.0327(12) 0.071(2) 0.077(2) 0 -0.0006(12) 0
Cl2 0.0641(19) 0.090(3) 0.0611(18) 0 0.0195(15) 0
N1 0.024(3) 0.050(5) 0.050(5) 0 0.002(3) 0
C1 0.060(7) 0.097(12) 0.045(6) 0 0.017(5) 0
C2 0.038(5) 0.065(8) 0.042(5) 0 -0.006(4) 0
C3 0.047(6) 0.098(12) 0.047(6) 0 -0.008(5) 0
C4 0.036(6) 0.098(13) 0.086(10) 0 0.002(6) 0
C5 0.045(6) 0.075(10) 0.078(9) 0 0.026(6) 0
C6 0.040(5) 0.050(6) 0.053(6) 0 0.020(4) 0
C7 0.057(7) 0.088(11) 0.074(9) 0 0.037(7) 0

loop_
_atom_type_symbol
_atom_type_description
_atom_type_scat_dispersion_real
_atom_type_scat_dispersion_imag
_atom_type_scat_source
C C 0.0033 0.0016 'International Tables Vol C Tables 4.2.6.8 and 6.1.1.4'
H H 0 0 'International Tables Vol C Tables 4.2.6.8 and 6.1.1.4'
N N 0.0061 0.0033 'International Tables Vol C Tables 4.2.6.8 and 6.1.1.4'
O O 0.0106 0.006 'International Tables Vol C Tables 4.2.6.8 and 6.1.1.4'
Au Au -2.0133 8.8022 'International Tables Vol C Tables 4.2.6.8 and 6.1.1.4'
Cl Cl 0.1484 0.1585 'International Tables Vol C Tables 4.2.6.8 and 6.1.1.4'

loop_
_geom_angle_atom_site_label_1
_geom_angle_atom_site_label_2
_geom_angle_atom_site_label_3
_geom_angle_site_symmetry_1
_geom_angle_site_symmetry_3
_geom_angle
_geom_angle_publ_flag
N1 Au1 N1 . 2_556 180.0(3) ?
Cl1 Au2 Cl1 2_556 . 180.00(8) ?
Cl1 Au2 Cl2 2_556 . 90.05(14) yes
Cl1 Au2 Cl2 . . 89.95(14) yes
Cl1 Au2 Cl2 2_556 2_556 89.95(14) ?
Cl1 Au2 Cl2 . 2_556 90.05(14) ?
Cl2 Au2 Cl2 . 2_556 180.00(17) ?
C2 N1 C6 . . 119.6(9) ?
C2 N1 Au1 . . 120.7(8) ?
C6 N1 Au1 . . 119.7(7) ?
C2 C1 H1A . . 109.5 ?
C2 C1 H1B . . 109.5 ?
H1A C1 H1B . . 109.5 ?
N1 C2 C3 . . 120.9(12) ?
N1 C2 C1 . . 118.2(10) ?
C3 C2 C1 . . 120.9(11) ?
C4 C3 C2 . . 118.8(12) ?
C4 C3 H3 . . 120.6 ?
C2 C3 H3 . . 120.6 ?
C3 C4 C5 . . 121.4(12) ?
C3 C4 H4 . . 119.3 ?
C5 C4 H4 . . 119.3 ?
C4 C5 C6 . . 119.0(12) ?
C4 C5 H5 . . 120.5 ?
C6 C5 H5 . . 120.5 ?
N1 C6 C5 . . 120.3(11) ?
N1 C6 C7 . . 117.4(10) ?
C5 C6 C7 . . 122.3(11) ?
C6 C7 H7A . . 109.5 ?
C6 C7 H7B . . 109.5 ?
H7A C7 H7B . . 109.5 ?

loop_
_geom_bond_atom_site_label_1
_geom_bond_atom_site_label_2
_geom_bond_site_symmetry_2
_geom_bond_distance
_geom_bond_publ_flag
Au1 N1 . 2.030(8) yes
Au1 N1 2_556 2.030(8) ?
Au2 Cl1 2_556 2.280(3) ?
Au2 Cl1 . 2.280(3) yes
Au2 Cl2 . 2.286(4) yes
Au2 Cl2 2_556 2.286(4) ?
N1 C2 . 1.360(15) ?
N1 C6 . 1.370(14) ?
C1 C2 . 1.479(18) ?
C1 H1A . 0.96 ?
C1 H1B . 0.96 ?
C2 C3 . 1.392(15) ?
C3 C4 . 1.35(2) ?
C3 H3 . 0.93 ?
C4 C5 . 1.38(2) ?
C4 H4 . 0.93 ?
C5 C6 . 1.381(17) ?
C5 H5 . 0.93 ?
C6 C7 . 1.463(18) ?
C7 H7A . 0.96 ?
C7 H7B . 0.96 ?

loop_
_geom_hbond_atom_site_label_D
_geom_hbond_atom_site_label_H
_geom_hbond_atom_site_label_A
_geom_hbond_site_symmetry_A
_geom_hbond_distance_DH
_geom_hbond_distance_HA
_geom_hbond_distance_DA
_geom_hbond_angle_DHA
_geom_hbond_publ_flag
C3 H3 Cl1 6_557 0.93 2.77 3.572(14) 145 yes

loop_
_geom_torsion_atom_site_label_1
_geom_torsion_atom_site_label_2
_geom_torsion_atom_site_label_3
_geom_torsion_atom_site_label_4
_geom_torsion
C6 N1 C2 C3 0.000(4)
Au1 N1 C2 C3 180.000(4)
C6 N1 C2 C1 180.000(4)
Au1 N1 C2 C1 0.000(3)
N1 C2 C3 C4 0.000(6)
C1 C2 C3 C4 180.000(5)
C2 C3 C4 C5 0.000(6)
C3 C4 C5 C6 0.000(5)
C2 N1 C6 C5 0.000(4)
Au1 N1 C6 C5 180.000(3)
C2 N1 C6 C7 180.000(3)
Au1 N1 C6 C7 0.000(3)
C4 C5 C6 N1 0.000(4)
C4 C5 C6 C7 180.000(4)
